data_7035103
loop_
_publ_author_name
'Bryant, Macguire R.'
'Burrows, Andrew D.'
'Fitchett, Christopher M.'
'Hawes, Chris S.'
'Hunter, Sally O.'
'Keenan, Luke L.'
'Kelly, David J.'
'Kruger, Paul E.'
'Mahon, Mary F.'
'Richardson, Christopher'

_publ_section_title
;
 The synthesis and characterisation of coordination and hydrogen-bonded
 networks based on 4-(3,5-dimethyl-1H-pyrazol-4-yl)benzoic acid.
;
_journal_issue 19
_journal_name_full 'Dalton transactions (Cambridge, England : 2003)'
_journal_page_first 9269
_journal_page_last 9280
_journal_paper_doi 10.1039/c5dt00011d
_journal_volume 44
_journal_year 2015
_chemical_formula_moiety 'C12 H12 N2 O2'
_chemical_formula_sum 'C12 H12 N2 O2'
_chemical_formula_weight 216.24
_chemical_name_systematic '4-(3,5-dimethyl-1H-pyrazol-4-yl)benzoic acid'
_space_group_crystal_system triclinic
_space_group_IT_number 2
_space_group_name_Hall '-P 1'
_space_group_name_H-M_alt 'P -1'
_symmetry_space_group_name_Hall '-P 1'
_symmetry_space_group_name_H-M 'P -1'
_atom_sites_solution_hydrogens geom
_atom_sites_solution_primary direct
_atom_sites_solution_secondary difmap
_audit_creation_date 2014-12-29
_audit_creation_method
;
Olex2 1.2
(compiled 2014.08.28 svn.r2986 for OlexSys, GUI svn.r4874)
;
_audit_update_record
;
2015-03-12 deposited with the CCDC.
2015-04-17 downloaded from the CCDC.
;
_cell_angle_alpha 91.284(4)
_cell_angle_beta 101.971(4)
_cell_angle_gamma 102.808(4)
_cell_formula_units_Z 8
_cell_length_a 9.6538(5)
_cell_length_b 10.4193(6)
_cell_length_c 21.9388(14)
_cell_measurement_reflns_used 2540
_cell_measurement_temperature 123(2)
_cell_measurement_theta_max 26.03
_cell_measurement_theta_min 2.63
_cell_volume 2099.6(2)
_computing_data_reduction 'SAINT v7.53A (Bruker, 2008)'
_computing_molecular_graphics 'Olex2 (Dolomanov et al., 2009)'
_computing_publication_material 'Olex2 (Dolomanov et al., 2009)'
_computing_structure_refinement 'XLMP (Sheldrick, 2008)'
_computing_structure_solution 'XS (Sheldrick, 2008)'
_diffrn_ambient_temperature 123(2)
_diffrn_measured_fraction_theta_full 0.993
_diffrn_measured_fraction_theta_max 0.987
_diffrn_measurement_device_type 'Bruker APEX-II CCD'
_diffrn_measurement_method '\f and \w scans'
_diffrn_radiation_monochromator graphite
_diffrn_radiation_probe x-ray
_diffrn_radiation_type MoK\a
_diffrn_radiation_wavelength 0.71073
_diffrn_reflns_av_R_equivalents 0.0671
_diffrn_reflns_av_unetI/netI 0.1106
_diffrn_reflns_limit_h_max 12
_diffrn_reflns_limit_h_min -12
_diffrn_reflns_limit_k_max 13
_diffrn_reflns_limit_k_min -13
_diffrn_reflns_limit_l_max 29
_diffrn_reflns_limit_l_min -29
_diffrn_reflns_number 27642
_diffrn_reflns_theta_full 26.00
_diffrn_reflns_theta_max 28.15
_diffrn_reflns_theta_min 0.95
_diffrn_source 'fine-focus sealed tube'
_diffrn_source_current 30.0
_diffrn_source_power 1.35
_diffrn_source_voltage 45.0
_diffrn_standards_number 0
_exptl_absorpt_coefficient_mu 0.095
_exptl_absorpt_correction_T_max 0.7457
_exptl_absorpt_correction_T_min 0.6368
_exptl_absorpt_correction_type multi-scan
_exptl_absorpt_process_details
;
SADABS-2008/1 (Bruker,2008) was used for absorption correction.
wR2(int) was 0.0680 before and 0.0558 after correction.
The Ratio of minimum to maximum transmission is 0.8540.
The \l/2 correction factor is 0.0015.
;
_exptl_crystal_colour colourless
_exptl_crystal_density_diffrn 1.368
_exptl_crystal_density_method 'not measured'
_exptl_crystal_description block
_exptl_crystal_F_000 912
_exptl_crystal_size_max 0.19
_exptl_crystal_size_mid 0.19
_exptl_crystal_size_min 0.1
_refine_diff_density_max 0.281
_refine_diff_density_min -0.325
_refine_diff_density_rms 0.059
_refine_ls_extinction_method none
_refine_ls_goodness_of_fit_ref 0.937
_refine_ls_hydrogen_treatment mixed
_refine_ls_matrix_type full
_refine_ls_number_parameters 609
_refine_ls_number_reflns 10151
_refine_ls_number_restraints 8
_refine_ls_restrained_S_all 0.937
_refine_ls_R_factor_all 0.1326
_refine_ls_R_factor_gt 0.0540
_refine_ls_shift/su_max 0.000
_refine_ls_shift/su_mean 0.000
_refine_ls_structure_factor_coef Fsqd
_refine_ls_weighting_details 'calc w=1/[\s^2^(Fo^2^)+(0.0460P)^2^+0.0000P] where P=(Fo^2^+2Fc^2^)/3'
_refine_ls_weighting_scheme calc
_refine_ls_wR_factor_gt 0.1007
_refine_ls_wR_factor_ref 0.1305
_reflns_number_gt 5096
_reflns_number_total 10151
_reflns_threshold_expression >2sigma(I)
_cod_data_source_file c5dt00011d2.cif
_cod_data_source_block csh75
_cod_depositor_comments 'Adding full bibliography for 7035103--7035111.cif.'
_cod_database_code 7035103
_olex2_refinement_description
;
1. Others
 Fixed Uiso: H2(0.045) H1(0.035) H2A(0.028) H3(0.028) H5(0.025) H6(0.025)
 H31D(0.043) H31E(0.043) H31F(0.043) H51D(0.045) H51E(0.045) H51F(0.045)
 H2B(0.05) H1B(0.034) H2BA(0.028) H3B(0.027) H5B(0.026) H6B(0.028) H31A(0.042)
 H31B(0.042) H31C(0.042) H51A(0.047) H51B(0.047) H51C(0.047) H2AA(0.045)
 H1A(0.034) H2AB(0.029) H3A(0.028) H5A(0.031) H6A(0.032) H31J(0.046)
 H31K(0.046) H31L(0.046) H51J(0.047) H51K(0.047) H51L(0.047) H2C(0.051)
 H1C(0.031) H2CA(0.028) H3C(0.028) H5C(0.026) H6C(0.026) H31G(0.039)
 H31H(0.039) H31I(0.039) H51G(0.04) H51H(0.04) H51I(0.04)
 Fixed X: H2A(0.0546) H3(-0.041) H5(0.096) H6(0.1973) H31D(0.1721)
 H31E(0.2271) H31F(0.1396) H51D(-0.3881) H51E(-0.3002) H51F(-0.268) H2BA(0.455)
 H3B(0.4774) H5B(0.4581) H6B(0.4443) H31A(0.5632) H31B(0.7032) H31C(0.6881)
 H51A(0.4277) H51B(0.3123) H51C(0.2854) H2AB(0.4406) H3A(0.345) H5A(0.7532)
 H6A(0.8474) H31J(0.7687) H31K(0.6932) H31L(0.6783) H51J(0.1823) H51K(0.2825)
 H51L(0.1751) H2CA(0.7623) H3C(0.7599) H5C(1.1514) H6C(1.1509) H31G(1.2032)
 H31H(1.051) H31I(1.1037) H51G(0.7323) H51H(0.8857) H51I(0.8172)
 Fixed Y: H2A(0.0421) H3(0.0403) H5(0.4381) H6(0.439) H31D(0.4284)
 H31E(0.3836) H31F(0.498) H51D(0.0504) H51E(0.0784) H51F(-0.03) H2BA(0.933)
 H3B(0.9282) H5B(0.536) H6B(0.5428) H31A(0.4606) H31B(0.531) H31C(0.572)
 H51A(0.9999) H51B(0.9248) H51C(0.8946) H2AB(0.1934) H3A(0.207) H5A(0.3327)
 H6A(0.3272) H31J(0.4191) H31K(0.51) H31L(0.5144) H51J(0.1167) H51K(0.0138)
 H51L(0.0376) H2CA(0.7944) H3C(0.7939) H5C(0.6967) H6C(0.6944) H31G(0.6134)
 H31H(0.5182) H31I(0.5251) H51G(0.9134) H51H(1.0138) H51I(0.9986)
 Fixed Z: H2A(0.2953) H3(0.1889) H5(0.1974) H6(0.3031) H31D(0.0347)
 H31E(0.1031) H31F(0.0943) H51D(0.0726) H51E(0.1437) H51F(0.0992) H2BA(0.2042)
 H3B(0.3114) H5B(0.2986) H6B(0.1918) H31A(0.3967) H31B(0.449) H31C(0.3785)
 H51A(0.4114) H51B(0.4491) H51C(0.3752) H2AB(0.3172) H3A(0.2119) H5A(0.1834)
 H6A(0.289) H31J(0.089) H31K(0.125) H31L(0.051) H51J(0.1198) H51K(0.118)
 H51L(0.0554) H2CA(0.1822) H3C(0.2876) H5C(0.3228) H6C(0.2172) H31G(0.4221)
 H31H(0.3883) H31I(0.4627) H51G(0.3716) H51H(0.3746) H51I(0.4353)
;
_olex2_submission_special_instructions 'No special instructions were received'

loop_
_space_group_symop_id
_space_group_symop_operation_xyz
1 'x, y, z'
2 '-x, -y, -z'

loop_
_atom_site_label
_atom_site_type_symbol
_atom_site_fract_x
_atom_site_fract_y
_atom_site_fract_z
_atom_site_U_iso_or_equiv
_atom_site_adp_type
_atom_site_occupancy
_atom_site_calc_flag
_atom_site_refinement_flags_posn
O1 O 0.16462(17) 0.14442(17) 0.40814(7) 0.0278(4) Uani 1 d .
O2 O 0.29128(17) 0.35024(17) 0.40249(8) 0.0299(4) Uani 1 d D
H2 H 0.335(2) 0.345(3) 0.4402(6) 0.045 Uiso 1 d DR
N1 N -0.1953(2) 0.1901(2) 0.02220(9) 0.0290(5) Uani 1 d D
H1 H -0.2692(19) 0.164(2) -0.0104(8) 0.035 Uiso 1 d DR
N2 N -0.0807(2) 0.2845(2) 0.01306(9) 0.0280(5) Uani 1 d .
C1 C 0.1360(2) 0.2414(2) 0.31017(10) 0.0207(5) Uani 1 d .
C2 C 0.0640(2) 0.1226(2) 0.27542(10) 0.0233(5) Uani 1 d .
H2A H 0.0546 0.0421 0.2953 0.028 Uiso 1 calc R
C3 C 0.0062(2) 0.1220(2) 0.21205(11) 0.0232(5) Uani 1 d .
H3 H -0.0410 0.0403 0.1889 0.028 Uiso 1 calc R
C3' C 0.0089(2) 0.3139(2) 0.06900(11) 0.0227(6) Uani 1 d .
C4 C 0.0155(2) 0.2383(2) 0.18145(10) 0.0194(5) Uani 1 d .
C4' C -0.0484(2) 0.2370(2) 0.11403(10) 0.0200(5) Uani 1 d .
C5 C 0.0880(2) 0.3572(2) 0.21694(10) 0.0211(5) Uani 1 d .
H5 H 0.0960 0.4381 0.1974 0.025 Uiso 1 calc R
C5' C -0.1805(2) 0.1585(2) 0.08190(11) 0.0228(6) Uani 1 d .
C6 C 0.1477(2) 0.3578(2) 0.28008(10) 0.0210(5) Uani 1 d .
H6 H 0.1973 0.4390 0.3031 0.025 Uiso 1 calc R
C7 C 0.1976(2) 0.2395(2) 0.37849(11) 0.0214(5) Uani 1 d .
C31 C 0.1490(2) 0.4146(2) 0.07588(11) 0.0290(6) Uani 1 d .
H31D H 0.1721 0.4284 0.0347 0.043 Uiso 1 calc GR
H31E H 0.2271 0.3836 0.1031 0.043 Uiso 1 calc GR
H31F H 0.1396 0.4980 0.0943 0.043 Uiso 1 calc GR
C51 C -0.2939(2) 0.0555(2) 0.10098(12) 0.0298(6) Uani 1 d .
H51D H -0.3881 0.0504 0.0726 0.045 Uiso 1 calc GR
H51E H -0.3002 0.0784 0.1437 0.045 Uiso 1 calc GR
H51F H -0.2680 -0.0300 0.0992 0.045 Uiso 1 calc GR
O1B O 0.41310(17) 0.83962(17) 0.09033(7) 0.0284(4) Uani 1 d .
O2B O 0.4676(2) 0.64137(18) 0.09280(8) 0.0335(5) Uani 1 d D
H2B H 0.483(3) 0.667(3) 0.0577(7) 0.050 Uiso 1 d DR
N1B N 0.4835(2) 0.7739(2) 0.48273(9) 0.0281(5) Uani 1 d D
H1B H 0.452(2) 0.789(2) 0.5166(7) 0.034 Uiso 1 d DR
N2B N 0.5558(2) 0.6751(2) 0.48452(9) 0.0275(5) Uani 1 d .
C1B C 0.4476(2) 0.7383(2) 0.18697(11) 0.0211(5) Uani 1 d .
C2B C 0.4570(2) 0.8523(2) 0.22331(11) 0.0236(6) Uani 1 d .
H2BA H 0.4550 0.9330 0.2042 0.028 Uiso 1 calc R
C3B C 0.4691(2) 0.8490(2) 0.28723(11) 0.0224(5) Uani 1 d .
H3B H 0.4774 0.9282 0.3114 0.027 Uiso 1 calc R
C3B' C 0.5585(2) 0.6469(2) 0.42519(11) 0.0232(5) Uani 1 d .
C4B C 0.4693(2) 0.7315(2) 0.31699(11) 0.0207(5) Uani 1 d .
C4B' C 0.4873(2) 0.7292(2) 0.38526(11) 0.0204(5) Uani 1 d .
C5B C 0.4588(2) 0.6174(2) 0.27981(11) 0.0217(5) Uani 1 d .
H5B H 0.4581 0.5360 0.2986 0.026 Uiso 1 calc R
C5B' C 0.4404(2) 0.8089(2) 0.42474(11) 0.0220(5) Uani 1 d .
C6B C 0.4495(2) 0.6212(2) 0.21605(11) 0.0231(6) Uani 1 d .
H6B H 0.4443 0.5428 0.1918 0.028 Uiso 1 calc R
C7B C 0.4400(2) 0.7453(2) 0.11883(11) 0.0226(5) Uani 1 d .
C31B C 0.6348(2) 0.5438(2) 0.41112(11) 0.0279(6) Uani 1 d .
H31A H 0.5632 0.4606 0.3967 0.042 Uiso 1 calc GR
H31B H 0.7032 0.5310 0.4490 0.042 Uiso 1 calc GR
H31C H 0.6881 0.5720 0.3785 0.042 Uiso 1 calc GR
C51B C 0.3594(3) 0.9163(2) 0.41421(11) 0.0312(6) Uani 1 d .
H51A H 0.4277 0.9999 0.4114 0.047 Uiso 1 calc GR
H51B H 0.3123 0.9248 0.4491 0.047 Uiso 1 calc GR
H51C H 0.2854 0.8946 0.3752 0.047 Uiso 1 calc GR
O1A O 0.64106(17) 0.18993(17) 0.41563(7) 0.0287(4) Uani 1 d .
O2A O 0.85433(17) 0.30003(18) 0.39777(7) 0.0302(4) Uani 1 d D
H2AA H 0.887(3) 0.290(3) 0.4361(5) 0.045 Uiso 1 d DR
N1A N 0.3542(2) 0.2204(2) 0.02221(9) 0.0283(5) Uani 1 d D
H1A H 0.2786(18) 0.191(2) -0.0097(8) 0.034 Uiso 1 d DR
N2A N 0.4688(2) 0.3198(2) 0.01760(9) 0.0298(5) Uani 1 d .
C1A C 0.6542(2) 0.2560(2) 0.31351(10) 0.0197(5) Uani 1 d .
C2A C 0.5043(2) 0.2218(2) 0.28992(11) 0.0244(6) Uani 1 d .
H2AB H 0.4406 0.1934 0.3172 0.029 Uiso 1 calc R
C3A C 0.4475(2) 0.2289(2) 0.22703(11) 0.0236(6) Uani 1 d .
H3A H 0.3450 0.2070 0.2119 0.028 Uiso 1 calc R
C3A' C 0.5485(3) 0.3495(3) 0.07557(11) 0.0256(6) Uani 1 d .
C4A C 0.5379(2) 0.2674(2) 0.18531(10) 0.0216(5) Uani 1 d .
C4A' C 0.4821(2) 0.2690(2) 0.11784(11) 0.0227(6) Uani 1 d .
C5A C 0.6889(2) 0.3043(2) 0.21037(11) 0.0257(6) Uani 1 d .
H5A H 0.7532 0.3327 0.1834 0.031 Uiso 1 calc R
C5A' C 0.3570(2) 0.1875(3) 0.08117(11) 0.0244(6) Uani 1 d .
C6A C 0.7453(2) 0.2999(2) 0.27318(11) 0.0270(6) Uani 1 d .
H6A H 0.8474 0.3272 0.2890 0.032 Uiso 1 calc R
C7A C 0.7145(2) 0.2457(2) 0.38050(11) 0.0211(5) Uani 1 d .
C31A C 0.6838(2) 0.4576(2) 0.08605(11) 0.0306(6) Uani 1 d .
H31J H 0.7687 0.4191 0.0890 0.046 Uiso 1 calc GR
H31K H 0.6932 0.5100 0.1250 0.046 Uiso 1 calc GR
H31L H 0.6783 0.5144 0.0510 0.046 Uiso 1 calc GR
C51A C 0.2391(2) 0.0796(2) 0.09475(11) 0.0310(6) Uani 1 d .
H51J H 0.1823 0.1167 0.1198 0.047 Uiso 1 calc GR
H51K H 0.2825 0.0138 0.1180 0.047 Uiso 1 calc GR
H51L H 0.1751 0.0376 0.0554 0.047 Uiso 1 calc GR
O1C O 0.87370(17) 0.80243(18) 0.08554(8) 0.0337(5) Uani 1 d .
O2C O 1.05549(19) 0.69843(19) 0.10415(8) 0.0339(5) Uani 1 d D
H2C H 1.051(3) 0.709(3) 0.0653(5) 0.051 Uiso 1 d DR
N1C N 0.9358(2) 0.8187(2) 0.47754(9) 0.0254(5) Uani 1 d D
H1C H 0.900(2) 0.840(2) 0.5093(7) 0.031 Uiso 1 d DR
N2C N 1.0090(2) 0.7204(2) 0.48754(9) 0.0249(5) Uani 1 d .
C1C C 0.9573(2) 0.7461(2) 0.18883(10) 0.0208(5) Uani 1 d .
C2C C 0.8419(2) 0.7750(2) 0.21090(11) 0.0237(6) Uani 1 d .
H2CA H 0.7623 0.7944 0.1822 0.028 Uiso 1 calc R
C3C C 0.8411(2) 0.7759(2) 0.27377(11) 0.0233(6) Uani 1 d .
H3C H 0.7599 0.7939 0.2876 0.028 Uiso 1 calc R
C3C' C 1.0276(2) 0.6857(2) 0.43168(11) 0.0215(5) Uani 1 d .
C4C C 0.9585(2) 0.7506(2) 0.31750(10) 0.0188(5) Uani 1 d .
C4C' C 0.9626(2) 0.7594(2) 0.38499(11) 0.0209(5) Uani 1 d .
C5C C 1.0723(2) 0.7180(2) 0.29443(10) 0.0216(5) Uani 1 d .
H5C H 1.1514 0.6967 0.3228 0.026 Uiso 1 calc R
C5C' C 0.9049(2) 0.8444(2) 0.41720(10) 0.0213(5) Uani 1 d .
C6C C 1.0721(2) 0.7162(2) 0.23153(11) 0.0216(5) Uani 1 d .
H6C H 1.1509 0.6944 0.2172 0.026 Uiso 1 calc R
C7C C 0.9569(2) 0.7518(2) 0.12104(11) 0.0230(6) Uani 1 d .
C31C C 1.1029(2) 0.5761(2) 0.42568(11) 0.0261(6) Uani 1 d .
H31G H 1.2032 0.6134 0.4221 0.039 Uiso 1 calc GR
H31H H 1.0510 0.5182 0.3883 0.039 Uiso 1 calc GR
H31I H 1.1037 0.5251 0.4627 0.039 Uiso 1 calc GR
C51C C 0.8285(2) 0.9518(2) 0.39802(11) 0.0266(6) Uani 1 d .
H51G H 0.7323 0.9134 0.3716 0.040 Uiso 1 calc GR
H51H H 0.8857 1.0138 0.3746 0.040 Uiso 1 calc GR
H51I H 0.8172 0.9986 0.4353 0.040 Uiso 1 calc GR

loop_
_atom_site_aniso_label
_atom_site_aniso_U_11
_atom_site_aniso_U_22
_atom_site_aniso_U_33
_atom_site_aniso_U_23
_atom_site_aniso_U_13
_atom_site_aniso_U_12
O1 0.0335(10) 0.0318(11) 0.0182(9) 0.0043(8) 0.0066(7) 0.0068(8)
O2 0.0333(10) 0.0334(11) 0.0157(10) 0.0016(8) -0.0040(8) 0.0012(8)
N1 0.0294(12) 0.0409(14) 0.0156(12) -0.0024(10) -0.0019(9) 0.0128(11)
N2 0.0352(12) 0.0376(14) 0.0151(11) 0.0027(10) 0.0059(9) 0.0161(11)
C1 0.0188(12) 0.0290(15) 0.0154(13) 0.0017(11) 0.0053(9) 0.0062(10)
C2 0.0260(13) 0.0270(15) 0.0182(13) 0.0046(11) 0.0049(10) 0.0084(11)
C3 0.0258(13) 0.0253(14) 0.0180(13) -0.0005(11) 0.0043(10) 0.0055(11)
C3' 0.0266(13) 0.0301(15) 0.0173(13) 0.0026(11) 0.0083(10) 0.0153(11)
C4 0.0185(11) 0.0267(14) 0.0162(13) 0.0035(10) 0.0061(9) 0.0096(10)
C4' 0.0214(12) 0.0254(14) 0.0146(12) -0.0002(10) 0.0025(9) 0.0097(10)
C5 0.0225(12) 0.0228(14) 0.0191(13) 0.0046(11) 0.0065(10) 0.0055(10)
C5' 0.0235(12) 0.0304(15) 0.0162(13) -0.0006(11) 0.0020(10) 0.0123(11)
C6 0.0203(12) 0.0256(14) 0.0178(13) 0.0006(11) 0.0044(10) 0.0064(10)
C7 0.0209(12) 0.0286(15) 0.0166(13) -0.0004(11) 0.0043(10) 0.0100(11)
C31 0.0345(14) 0.0352(16) 0.0227(14) 0.0049(12) 0.0117(11) 0.0143(12)
C51 0.0278(14) 0.0316(16) 0.0280(15) -0.0019(12) 0.0030(11) 0.0057(12)
O1B 0.0336(9) 0.0339(11) 0.0179(10) 0.0045(8) 0.0021(7) 0.0112(8)
O2B 0.0523(11) 0.0392(12) 0.0167(10) 0.0044(9) 0.0123(9) 0.0223(10)
N1B 0.0324(12) 0.0355(14) 0.0160(12) -0.0019(10) 0.0082(9) 0.0044(10)
N2B 0.0305(11) 0.0308(13) 0.0182(12) 0.0001(9) 0.0016(9) 0.0044(10)
C1B 0.0148(11) 0.0308(15) 0.0180(13) 0.0023(11) 0.0031(9) 0.0063(10)
C2B 0.0242(13) 0.0293(15) 0.0188(13) 0.0070(11) 0.0034(10) 0.0099(11)
C3B 0.0225(12) 0.0262(14) 0.0191(13) -0.0014(11) 0.0035(10) 0.0078(11)
C3B' 0.0224(12) 0.0263(14) 0.0171(13) 0.0004(11) 0.0021(10) 0.0001(11)
C4B 0.0140(11) 0.0308(15) 0.0183(13) 0.0018(11) 0.0049(9) 0.0063(10)
C4B' 0.0179(11) 0.0239(14) 0.0177(13) 0.0018(10) 0.0023(9) 0.0027(10)
C5B 0.0194(12) 0.0267(14) 0.0195(13) 0.0038(11) 0.0055(10) 0.0054(10)
C5B' 0.0193(12) 0.0282(15) 0.0152(13) -0.0027(11) 0.0031(10) -0.0003(10)
C6B 0.0195(12) 0.0298(15) 0.0193(13) -0.0035(11) 0.0026(10) 0.0064(11)
C7B 0.0195(12) 0.0309(15) 0.0177(13) 0.0015(11) 0.0034(10) 0.0073(11)
C31B 0.0263(13) 0.0301(15) 0.0265(15) 0.0049(12) 0.0027(11) 0.0073(11)
C51B 0.0298(14) 0.0372(17) 0.0272(15) -0.0037(12) 0.0086(11) 0.0071(12)
O1A 0.0316(9) 0.0397(11) 0.0174(9) 0.0072(8) 0.0094(7) 0.0094(8)
O2A 0.0265(10) 0.0441(12) 0.0144(9) 0.0072(9) -0.0021(7) 0.0024(8)
N1A 0.0296(12) 0.0380(14) 0.0171(12) -0.0015(10) -0.0015(9) 0.0138(11)
N2A 0.0376(12) 0.0399(14) 0.0165(12) 0.0039(10) 0.0062(9) 0.0185(11)
C1A 0.0230(12) 0.0237(14) 0.0135(12) 0.0003(10) 0.0031(9) 0.0086(10)
C2A 0.0227(12) 0.0342(16) 0.0194(14) 0.0040(11) 0.0083(10) 0.0093(11)
C3A 0.0168(12) 0.0356(16) 0.0182(13) 0.0007(11) 0.0013(10) 0.0082(11)
C3A' 0.0300(14) 0.0355(16) 0.0169(13) 0.0031(11) 0.0044(10) 0.0197(12)
C4A 0.0251(13) 0.0275(14) 0.0147(13) 0.0004(10) 0.0020(10) 0.0137(11)
C4A' 0.0272(13) 0.0306(15) 0.0154(13) 0.0020(11) 0.0059(10) 0.0160(11)
C5A 0.0222(12) 0.0402(16) 0.0173(13) 0.0043(11) 0.0071(10) 0.0100(11)
C5A' 0.0266(13) 0.0349(16) 0.0160(13) -0.0002(11) 0.0031(10) 0.0178(12)
C6A 0.0205(12) 0.0432(17) 0.0174(13) 0.0026(12) 0.0029(10) 0.0088(12)
C7A 0.0255(13) 0.0234(14) 0.0166(13) 0.0005(11) 0.0052(10) 0.0097(11)
C31A 0.0359(15) 0.0376(17) 0.0252(15) 0.0101(12) 0.0112(11) 0.0182(13)
C51A 0.0287(14) 0.0369(17) 0.0266(15) -0.0034(12) -0.0010(11) 0.0128(12)
O1C 0.0357(10) 0.0516(13) 0.0183(10) 0.0063(9) 0.0021(8) 0.0226(9)
O2C 0.0444(11) 0.0510(13) 0.0164(10) 0.0060(9) 0.0098(8) 0.0290(10)
N1C 0.0265(11) 0.0334(13) 0.0172(12) -0.0004(10) 0.0070(9) 0.0066(10)
N2C 0.0269(11) 0.0309(13) 0.0159(11) 0.0027(9) 0.0027(9) 0.0065(10)
C1C 0.0248(12) 0.0231(14) 0.0143(13) 0.0005(10) 0.0035(10) 0.0058(10)
C2C 0.0218(12) 0.0338(15) 0.0166(13) 0.0026(11) 0.0032(10) 0.0094(11)
C3C 0.0202(12) 0.0335(15) 0.0177(13) 0.0017(11) 0.0053(10) 0.0080(11)
C3C' 0.0173(11) 0.0275(14) 0.0177(13) 0.0032(11) 0.0033(10) 0.0016(10)
C4C 0.0194(12) 0.0208(13) 0.0156(13) -0.0002(10) 0.0029(9) 0.0045(10)
C4C' 0.0182(12) 0.0258(14) 0.0178(13) 0.0021(11) 0.0035(10) 0.0034(10)
C5C 0.0217(12) 0.0270(14) 0.0161(13) 0.0024(11) 0.0015(10) 0.0079(11)
C5C' 0.0190(12) 0.0269(14) 0.0163(13) 0.0013(11) 0.0028(9) 0.0030(10)
C6C 0.0223(12) 0.0249(14) 0.0197(13) 0.0008(11) 0.0063(10) 0.0085(11)
C7C 0.0231(12) 0.0268(15) 0.0189(14) -0.0009(11) 0.0019(10) 0.0078(11)
C31C 0.0264(13) 0.0321(15) 0.0189(14) 0.0056(11) 0.0043(10) 0.0056(11)
C51C 0.0256(13) 0.0309(15) 0.0225(14) -0.0004(11) 0.0044(10) 0.0059(11)

loop_
_atom_type_symbol
_atom_type_description
_atom_type_scat_dispersion_real
_atom_type_scat_dispersion_imag
_atom_type_scat_source
C C 0.0033 0.0016 'International Tables Vol C Tables 4.2.6.8 and 6.1.1.4'
H H 0.0000 0.0000 'International Tables Vol C Tables 4.2.6.8 and 6.1.1.4'
N N 0.0061 0.0033 'International Tables Vol C Tables 4.2.6.8 and 6.1.1.4'
O O 0.0106 0.0060 'International Tables Vol C Tables 4.2.6.8 and 6.1.1.4'

loop_
_geom_angle_atom_site_label_1
_geom_angle_atom_site_label_2
_geom_angle_atom_site_label_3
_geom_angle
C7 O2 H2 112.8(18)
N2 N1 H1 116.8(17)
C5' N1 H1 130.4(17)
C5' N1 N2 112.63(19)
C3' N2 N1 105.29(19)
C2 C1 C7 119.2(2)
C6 C1 C2 118.8(2)
C6 C1 C7 122.0(2)
C1 C2 H2A 119.9
C3 C2 C1 120.2(2)
C3 C2 H2A 119.9
C2 C3 H3 119.2
C2 C3 C4 121.6(2)
C4 C3 H3 119.2
N2 C3' C4' 110.5(2)
N2 C3' C31 119.6(2)
C4' C3' C31 129.9(2)
C3 C4 C4' 121.3(2)
C3 C4 C5 117.6(2)
C5 C4 C4' 121.1(2)
C3' C4' C4 128.2(2)
C5' C4' C3' 105.5(2)
C5' C4' C4 126.3(2)
C4 C5 H5 119.6
C6 C5 C4 120.8(2)
C6 C5 H5 119.6
N1 C5' C4' 106.1(2)
N1 C5' C51 120.6(2)
C4' C5' C51 133.3(2)
C1 C6 H6 119.5
C5 C6 C1 121.0(2)
C5 C6 H6 119.5
O1 C7 O2 124.1(2)
O1 C7 C1 122.8(2)
O2 C7 C1 113.0(2)
C3' C31 H31D 109.5
C3' C31 H31E 109.5
C3' C31 H31F 109.5
H31D C31 H31E 109.5
H31D C31 H31F 109.5
H31E C31 H31F 109.5
C5' C51 H51D 109.5
C5' C51 H51E 109.5
C5' C51 H51F 109.5
H51D C51 H51E 109.5
H51D C51 H51F 109.5
H51E C51 H51F 109.5
C7B O2B H2B 103.1(19)
N2B N1B H1B 115.8(16)
C5B' N1B H1B 128.9(16)
C5B' N1B N2B 112.9(2)
C3B' N2B N1B 105.26(18)
C2B C1B C6B 118.7(2)
C2B C1B C7B 119.4(2)
C6B C1B C7B 121.9(2)
C1B C2B H2BA 119.8
C3B C2B C1B 120.4(2)
C3B C2B H2BA 119.8
C2B C3B H3B 119.3
C2B C3B C4B 121.5(2)
C4B C3B H3B 119.3
N2B C3B' C4B' 110.3(2)
N2B C3B' C31B 118.8(2)
C4B' C3B' C31B 130.9(2)
C3B C4B C4B' 121.3(2)
C5B C4B C3B 117.5(2)
C5B C4B C4B' 121.1(2)
C3B' C4B' C4B 127.4(2)
C5B' C4B' C3B' 105.2(2)
C5B' C4B' C4B 127.4(2)
C4B C5B H5B 119.5
C6B C5B C4B 121.0(2)
C6B C5B H5B 119.5
N1B C5B' C4B' 106.4(2)
N1B C5B' C51B 120.0(2)
C4B' C5B' C51B 133.7(2)
C1B C6B H6B 119.6
C5B C6B C1B 120.9(2)
C5B C6B H6B 119.6
O1B C7B O2B 123.8(2)
O1B C7B C1B 123.0(2)
O2B C7B C1B 113.2(2)
C3B' C31B H31A 109.5
C3B' C31B H31B 109.5
C3B' C31B H31C 109.5
H31A C31B H31B 109.5
H31A C31B H31C 109.5
H31B C31B H31C 109.5
C5B' C51B H51A 109.5
C5B' C51B H51B 109.5
C5B' C51B H51C 109.5
H51A C51B H51B 109.5
H51A C51B H51C 109.5
H51B C51B H51C 109.5
C7A O2A H2AA 111.6(18)
N2A N1A H1A 122.3(16)
C5A' N1A H1A 124.1(16)
C5A' N1A N2A 112.7(2)
C3A' N2A N1A 105.6(2)
C2A C1A C7A 120.3(2)
C6A C1A C2A 118.9(2)
C6A C1A C7A 120.9(2)
C1A C2A H2AB 119.8
C3A C2A C1A 120.5(2)
C3A C2A H2AB 119.8
C2A C3A H3A 119.3
C2A C3A C4A 121.4(2)
C4A C3A H3A 119.3
N2A C3A' C4A' 110.1(2)
N2A C3A' C31A 118.4(2)
C4A' C3A' C31A 131.4(2)
C3A C4A C4A' 122.9(2)
C3A C4A C5A 117.2(2)
C5A C4A C4A' 119.9(2)
C3A' C4A' C4A 127.2(2)
C5A' C4A' C3A' 105.4(2)
C5A' C4A' C4A 127.4(2)
C4A C5A H5A 119.3
C6A C5A C4A 121.4(2)
C6A C5A H5A 119.3
N1A C5A' C4A' 106.2(2)
N1A C5A' C51A 119.8(2)
C4A' C5A' C51A 133.9(2)
C1A C6A H6A 119.7
C5A C6A C1A 120.6(2)
C5A C6A H6A 119.7
O1A C7A O2A 123.9(2)
O1A C7A C1A 122.9(2)
O2A C7A C1A 113.2(2)
C3A' C31A H31J 109.5
C3A' C31A H31K 109.5
C3A' C31A H31L 109.5
H31J C31A H31K 109.5
H31J C31A H31L 109.5
H31K C31A H31L 109.5
C5A' C51A H51J 109.5
C5A' C51A H51K 109.5
C5A' C51A H51L 109.5
H51J C51A H51K 109.5
H51J C51A H51L 109.5
H51K C51A H51L 109.5
C7C O2C H2C 107.7(17)
N2C N1C H1C 114.5(15)
C5C' N1C H1C 130.8(15)
C5C' N1C N2C 112.82(19)
C3C' N2C N1C 105.07(18)
C2C C1C C6C 118.5(2)
C2C C1C C7C 119.40(19)
C6C C1C C7C 122.1(2)
C1C C2C H2CA 119.4
C3C C2C C1C 121.2(2)
C3C C2C H2CA 119.4
C2C C3C H3C 119.6
C2C C3C C4C 120.9(2)
C4C C3C H3C 119.6
N2C C3C' C4C' 111.0(2)
N2C C3C' C31C 119.0(2)
C4C' C3C' C31C 130.0(2)
C3C C4C C4C' 121.23(19)
C3C C4C C5C 117.3(2)
C5C C4C C4C' 121.43(19)
C3C' C4C' C4C 128.0(2)
C5C' C4C' C3C' 104.8(2)
C5C' C4C' C4C 127.2(2)
C4C C5C H5C 119.3
C6C C5C C4C 121.5(2)
C6C C5C H5C 119.3
N1C C5C' C4C' 106.34(19)
N1C C5C' C51C 120.0(2)
C4C' C5C' C51C 133.6(2)
C1C C6C H6C 119.7
C5C C6C C1C 120.6(2)
C5C C6C H6C 119.7
O1C C7C O2C 124.0(2)
O1C C7C C1C 122.6(2)
O2C C7C C1C 113.38(19)
C3C' C31C H31G 109.5
C3C' C31C H31H 109.5
C3C' C31C H31I 109.5
H31G C31C H31H 109.5
H31G C31C H31I 109.5
H31H C31C H31I 109.5
C5C' C51C H51G 109.5
C5C' C51C H51H 109.5
C5C' C51C H51I 109.5
H51G C51C H51H 109.5
H51G C51C H51I 109.5
H51H C51C H51I 109.5

loop_
_geom_bond_atom_site_label_1
_geom_bond_atom_site_label_2
_geom_bond_distance
O1 C7 1.217(3)
O2 H2 0.856(10)
O2 C7 1.319(3)
N1 H1 0.887(9)
N1 N2 1.361(3)
N1 C5' 1.344(3)
N2 C3' 1.332(3)
C1 C2 1.398(3)
C1 C6 1.387(3)
C1 C7 1.496(3)
C2 H2A 0.9500
C2 C3 1.386(3)
C3 H3 0.9500
C3 C4 1.393(3)
C3' C4' 1.411(3)
C3' C31 1.493(3)
C4 C4' 1.478(3)
C4 C5 1.406(3)
C4' C5' 1.390(3)
C5 H5 0.9500
C5 C6 1.385(3)
C5' C51 1.488(3)
C6 H6 0.9500
C31 H31D 0.9800
C31 H31E 0.9800
C31 H31F 0.9800
C51 H51D 0.9800
C51 H51E 0.9800
C51 H51F 0.9800
O1B C7B 1.223(3)
O2B H2B 0.849(10)
O2B C7B 1.317(3)
N1B H1B 0.883(10)
N1B N2B 1.364(3)
N1B C5B' 1.339(3)
N2B C3B' 1.335(3)
C1B C2B 1.391(3)
C1B C6B 1.391(3)
C1B C7B 1.485(3)
C2B H2BA 0.9500
C2B C3B 1.385(3)
C3B H3B 0.9500
C3B C4B 1.401(3)
C3B' C4B' 1.422(3)
C3B' C31B 1.491(3)
C4B C4B' 1.473(3)
C4B C5B 1.399(3)
C4B' C5B' 1.393(3)
C5B H5B 0.9500
C5B C6B 1.385(3)
C5B' C51B 1.497(3)
C6B H6B 0.9500
C31B H31A 0.9800
C31B H31B 0.9800
C31B H31C 0.9800
C51B H51A 0.9800
C51B H51B 0.9800
C51B H51C 0.9800
O1A C7A 1.224(3)
O2A H2AA 0.853(10)
O2A C7A 1.313(3)
N1A H1A 0.892(9)
N1A N2A 1.361(3)
N1A C5A' 1.342(3)
N2A C3A' 1.333(3)
C1A C2A 1.393(3)
C1A C6A 1.389(3)
C1A C7A 1.480(3)
C2A H2AB 0.9500
C2A C3A 1.385(3)
C3A H3A 0.9500
C3A C4A 1.397(3)
C3A' C4A' 1.421(3)
C3A' C31A 1.496(3)
C4A C4A' 1.468(3)
C4A C5A 1.409(3)
C4A' C5A' 1.392(3)
C5A H5A 0.9500
C5A C6A 1.378(3)
C5A' C51A 1.496(3)
C6A H6A 0.9500
C31A H31J 0.9800
C31A H31K 0.9800
C31A H31L 0.9800
C51A H51J 0.9800
C51A H51K 0.9800
C51A H51L 0.9800
O1C C7C 1.215(2)
O2C H2C 0.856(10)
O2C C7C 1.313(3)
N1C H1C 0.884(9)
N1C N2C 1.364(3)
N1C C5C' 1.342(3)
N2C C3C' 1.329(3)
C1C C2C 1.390(3)
C1C C6C 1.392(3)
C1C C7C 1.489(3)
C2C H2CA 0.9500
C2C C3C 1.381(3)
C3C H3C 0.9500
C3C C4C 1.403(3)
C3C' C4C' 1.420(3)
C3C' C31C 1.500(3)
C4C C4C' 1.473(3)
C4C C5C 1.402(3)
C4C' C5C' 1.396(3)
C5C H5C 0.9500
C5C C6C 1.379(3)
C5C' C51C 1.494(3)
C6C H6C 0.9500
C31C H31G 0.9800
C31C H31H 0.9800
C31C H31I 0.9800
C51C H51G 0.9800
C51C H51H 0.9800
C51C H51I 0.9800

loop_
_geom_hbond_atom_site_label_D
_geom_hbond_atom_site_label_H
_geom_hbond_atom_site_label_A
_geom_hbond_distance_DH
_geom_hbond_distance_HA
_geom_hbond_distance_DA
_geom_hbond_angle_DHA
_geom_hbond_site_symmetry_A
O2 H2 N2B 0.856(10) 1.809(10) 2.660(2) 173(2) 2_666
N1 H1 O1B 0.887(9) 1.993(12) 2.852(2) 162(2) 2_565
O2B H2B N2A 0.849(10) 1.810(12) 2.637(3) 164(3) 2_665
N1B H1B O1A 0.883(10) 1.921(10) 2.799(3) 173(2) 2_666
O2A H2AA N2C 0.853(10) 1.784(11) 2.625(2) 169(3) 2_766
N1A H1A O1C 0.892(9) 1.991(13) 2.841(2) 159(2) 2_665
O2C H2C N2 0.856(10) 1.800(12) 2.639(3) 166(3) 2_665

loop_
_geom_torsion_atom_site_label_1
_geom_torsion_atom_site_label_2
_geom_torsion_atom_site_label_3
_geom_torsion_atom_site_label_4
_geom_torsion
N1 N2 C3' C4' 0.5(2)
N1 N2 C3' C31 179.29(19)
N2 N1 C5' C4' 0.2(3)
N2 N1 C5' C51 -179.0(2)
N2 C3' C4' C4 -180.0(2)
N2 C3' C4' C5' -0.4(3)
C1 C2 C3 C4 -1.1(3)
C2 C1 C6 C5 0.7(3)
C2 C1 C7 O1 -14.7(3)
C2 C1 C7 O2 164.62(19)
C2 C3 C4 C4' -179.0(2)
C2 C3 C4 C5 0.9(3)
C3 C4 C4' C3' -140.8(2)
C3 C4 C4' C5' 39.6(3)
C3 C4 C5 C6 0.0(3)
C3' C4' C5' N1 0.1(2)
C3' C4' C5' C51 179.2(2)
C4 C4' C5' N1 179.7(2)
C4 C4' C5' C51 -1.2(4)
C4 C5 C6 C1 -0.8(3)
C4' C4 C5 C6 180.00(19)
C5 C4 C4' C3' 39.2(3)
C5 C4 C4' C5' -140.3(2)
C5' N1 N2 C3' -0.4(3)
C6 C1 C2 C3 0.3(3)
C6 C1 C7 O1 165.0(2)
C6 C1 C7 O2 -15.6(3)
C7 C1 C2 C3 -179.95(19)
C7 C1 C6 C5 -179.1(2)
C31 C3' C4' C4 1.3(4)
C31 C3' C4' C5' -179.0(2)
N1B N2B C3B' C4B' 0.2(3)
N1B N2B C3B' C31B 178.2(2)
N2B N1B C5B' C4B' -0.3(3)
N2B N1B C5B' C51B -179.9(2)
N2B C3B' C4B' C4B 178.6(2)
N2B C3B' C4B' C5B' -0.4(3)
C1B C2B C3B C4B -1.3(3)
C2B C1B C6B C5B 0.7(3)
C2B C1B C7B O1B -14.7(3)
C2B C1B C7B O2B 164.1(2)
C2B C3B C4B C4B' 177.9(2)
C2B C3B C4B C5B 0.8(3)
C3B C4B C4B' C3B' -146.4(2)
C3B C4B C4B' C5B' 32.3(4)
C3B C4B C5B C6B 0.4(3)
C3B' C4B' C5B' N1B 0.4(3)
C3B' C4B' C5B' C51B 179.9(2)
C4B C4B' C5B' N1B -178.6(2)
C4B C4B' C5B' C51B 1.0(4)
C4B C5B C6B C1B -1.2(3)
C4B' C4B C5B C6B -176.7(2)
C5B C4B C4B' C3B' 30.5(4)
C5B C4B C4B' C5B' -150.7(2)
C5B' N1B N2B C3B' 0.1(3)
C6B C1B C2B C3B 0.5(3)
C6B C1B C7B O1B 167.0(2)
C6B C1B C7B O2B -14.2(3)
C7B C1B C2B C3B -177.8(2)
C7B C1B C6B C5B 179.03(19)
C31B C3B' C4B' C4B 0.9(4)
C31B C3B' C4B' C5B' -178.1(2)
N1A N2A C3A' C4A' -1.0(2)
N1A N2A C3A' C31A -179.66(19)
N2A N1A C5A' C4A' -0.8(3)
N2A N1A C5A' C51A -179.89(19)
N2A C3A' C4A' C4A 177.6(2)
N2A C3A' C4A' C5A' 0.5(3)
C1A C2A C3A C4A 1.4(4)
C2A C1A C6A C5A -2.7(4)
C2A C1A C7A O1A 11.1(4)
C2A C1A C7A O2A -170.1(2)
C2A C3A C4A C4A' 176.5(2)
C2A C3A C4A C5A -2.7(3)
C3A C4A C4A' C3A' 153.6(2)
C3A C4A C4A' C5A' -30.0(4)
C3A C4A C5A C6A 1.3(4)
C3A' C4A' C5A' N1A 0.1(2)
C3A' C4A' C5A' C51A 179.1(2)
C4A C4A' C5A' N1A -176.9(2)
C4A C4A' C5A' C51A 2.1(4)
C4A C5A C6A C1A 1.4(4)
C4A' C4A C5A C6A -177.9(2)
C5A C4A C4A' C3A' -27.3(3)
C5A C4A C4A' C5A' 149.1(2)
C5A' N1A N2A C3A' 1.1(3)
C6A C1A C2A C3A 1.4(4)
C6A C1A C7A O1A -169.0(2)
C6A C1A C7A O2A 9.8(3)
C7A C1A C2A C3A -178.8(2)
C7A C1A C6A C5A 177.4(2)
C31A C3A' C4A' C4A -3.9(4)
C31A C3A' C4A' C5A' 179.0(2)
N1C N2C C3C' C4C' -1.6(3)
N1C N2C C3C' C31C -178.73(19)
N2C N1C C5C' C4C' -0.9(3)
N2C N1C C5C' C51C -178.4(2)
N2C C3C' C4C' C4C -179.8(2)
N2C C3C' C4C' C5C' 1.1(3)
C1C C2C C3C C4C 1.5(4)
C2C C1C C6C C5C -1.3(3)
C2C C1C C7C O1C 13.2(4)
C2C C1C C7C O2C -167.5(2)
C2C C3C C4C C4C' 176.2(2)
C2C C3C C4C C5C -3.1(4)
C3C C4C C4C' C3C' 148.8(2)
C3C C4C C4C' C5C' -32.3(4)
C3C C4C C5C C6C 2.6(3)
C3C' C4C' C5C' N1C -0.1(3)
C3C' C4C' C5C' C51C 176.9(2)
C4C C4C' C5C' N1C -179.3(2)
C4C C4C' C5C' C51C -2.3(4)
C4C C5C C6C C1C -0.4(4)
C4C' C4C C5C C6C -176.7(2)
C5C C4C C4C' C3C' -32.0(4)
C5C C4C C4C' C5C' 146.9(2)
C5C' N1C N2C C3C' 1.6(3)
C6C C1C C2C C3C 0.8(4)
C6C C1C C7C O1C -165.0(2)
C6C C1C C7C O2C 14.3(3)
C7C C1C C2C C3C -177.4(2)
C7C C1C C6C C5C 176.8(2)
C31C C3C' C4C' C4C -3.1(4)
C31C C3C' C4C' C5C' 177.8(2)
